data_4121707
loop_
_publ_author_name
'Iluc, Vlad M.'
'Hillhouse, Gregory L.'

_publ_section_title
;
 Three-coordinate nickel carbene complexes and their one-electron
 oxidation products.
;
_journal_issue 17
_journal_name_full 'Journal of the American Chemical Society'
_journal_page_first 6479
_journal_page_last 6488
_journal_paper_doi 10.1021/ja501900j
_journal_volume 136
_journal_year 2014
_chemical_formula_sum 'C75 H78 B F24 Ni P2'
_chemical_formula_weight 1566.83
_chemical_name_systematic
;

 

 ?

 

;
_space_group_IT_number 14
_symmetry_cell_setting monoclinic
_symmetry_space_group_name_Hall '-P 2yn'
_symmetry_space_group_name_H-M 'P 1 21/n 1'
_atom_sites_solution_hydrogens geom
_atom_sites_solution_primary direct
_atom_sites_solution_secondary difmap
_audit_creation_method SHELXL-97
_cell_angle_alpha 90.00
_cell_angle_beta 93.228(3)
_cell_angle_gamma 90.00
_cell_formula_units_Z 4
_cell_length_a 12.7248(17)
_cell_length_b 14.8784(19)
_cell_length_c 39.541(5)
_cell_measurement_reflns_used 121
_cell_measurement_temperature 100(2)
_cell_measurement_theta_max 26.12
_cell_measurement_theta_min 2.35
_cell_volume 7474.2(17)
_computing_cell_refinement 'Bruker SMART'
_computing_data_collection 'Bruker SMART'
_computing_data_reduction 'Bruker SHELXTL'
_computing_molecular_graphics 'Bruker SHELXTL'
_computing_publication_material 'Bruker SHELXTL'
_computing_structure_refinement 'SHELXL-97 (Sheldrick, 1997)'
_computing_structure_solution 'SHELXS-97 (Sheldrick, 1990)'
_diffrn_ambient_temperature 100(2)
_diffrn_measured_fraction_theta_full 0.996
_diffrn_measured_fraction_theta_max 0.996
_diffrn_measurement_device_type 'CCD area detector'
_diffrn_measurement_method 'phi and omega scans'
_diffrn_radiation_monochromator graphite
_diffrn_radiation_source 'fine-focus sealed tube'
_diffrn_radiation_type MoK\a
_diffrn_radiation_wavelength 0.71073
_diffrn_reflns_av_R_equivalents 0.0638
_diffrn_reflns_av_sigmaI/netI 0.0835
_diffrn_reflns_limit_h_max 14
_diffrn_reflns_limit_h_min -14
_diffrn_reflns_limit_k_max 17
_diffrn_reflns_limit_k_min -17
_diffrn_reflns_limit_l_max 47
_diffrn_reflns_limit_l_min -47
_diffrn_reflns_number 33275
_diffrn_reflns_theta_full 25.00
_diffrn_reflns_theta_max 25.00
_diffrn_reflns_theta_min 1.46
_exptl_absorpt_coefficient_mu 0.404
_exptl_absorpt_correction_T_max 0.2642
_exptl_absorpt_correction_T_min 0.2361
_exptl_absorpt_correction_type psi-scan
_exptl_absorpt_process_details '(North et al., 1968)'
_exptl_crystal_colour yellow
_exptl_crystal_density_diffrn 1.392
_exptl_crystal_density_method 'not measured'
_exptl_crystal_description prism
_exptl_crystal_F_000 3228
_exptl_crystal_size_max 0.1
_exptl_crystal_size_mid 0.08
_exptl_crystal_size_min 0.05
_refine_diff_density_max 0.685
_refine_diff_density_min -0.423
_refine_diff_density_rms 0.056
_refine_ls_extinction_method none
_refine_ls_goodness_of_fit_ref 0.915
_refine_ls_hydrogen_treatment mixed
_refine_ls_matrix_type full
_refine_ls_number_parameters 950
_refine_ls_number_reflns 10721
_refine_ls_number_restraints 0
_refine_ls_restrained_S_all 0.915
_refine_ls_R_factor_all 0.0768
_refine_ls_R_factor_gt 0.0504
_refine_ls_shift/su_max 0.000
_refine_ls_shift/su_mean 0.000
_refine_ls_structure_factor_coef Fsqd
_refine_ls_weighting_details 'calc w=1/[\s^2^(Fo^2^)+(0.0503P)^2^+0.0000P] where P=(Fo^2^+2Fc^2^)/3'
_refine_ls_weighting_scheme calc
_refine_ls_wR_factor_gt 0.1134
_refine_ls_wR_factor_ref 0.1225
_reflns_number_gt 7122
_reflns_number_total 12721
_reflns_threshold_expression >2sigma(I)
_cod_data_source_file ja501900j_si_002.cif
_cod_data_source_block vlad551m
_cod_depositor_comments
;
The following automatic conversions were performed:

'_symmetry_cell_setting' value 'Monoclinic' changed to 'monoclinic'
according to
/usr/data/users/saulius/crontab/automatic-downloads/rss-feeds/ACS/lib/dictionaries/cif_core.dic
dictionary named 'cif_core.dic' version 2.4.2 from 2011-04-26.

Automatic conversion script
Id: cif_fix_values 2281 2013-09-26 08:29:07Z andrius 

 Adding full bibliography for 4121705--4121709.cif.
;
_cod_original_cell_volume 7474.1(17)
_cod_original_sg_symbol_H-M P2(1)/n
_cod_database_code 4121707

loop_
_symmetry_equiv_pos_as_xyz
'x, y, z'
'-x+1/2, y+1/2, -z+1/2'
'-x, -y, -z'
'x-1/2, -y-1/2, z-1/2'

loop_
_atom_site_label
_atom_site_type_symbol
_atom_site_fract_x
_atom_site_fract_y
_atom_site_fract_z
_atom_site_U_iso_or_equiv
_atom_site_adp_type
_atom_site_occupancy
_atom_site_symmetry_multiplicity
_atom_site_calc_flag
_atom_site_refinement_flags
Ni Ni 0.46552(4) 0.95332(3) 0.129053(13) 0.03367(15) Uani 1 1 d .
F943 F 0.32022(18) 0.32194(16) 0.21754(6) 0.0529(7) Uani 1 1 d .
P2 P 0.33580(8) 0.96728(7) 0.16423(3) 0.0358(3) Uani 1 1 d .
F936 F -0.39843(17) 0.43756(17) 0.06871(6) 0.0521(7) Uani 1 1 d .
P1 P 0.41698(8) 0.74436(7) 0.12740(3) 0.0332(3) Uani 1 1 d .
F933 F -0.18489(19) 0.08025(16) 0.05713(7) 0.0604(7) Uani 1 1 d .
F942 F 0.44417(18) 0.33335(18) 0.18349(7) 0.0642(8) Uani 1 1 d .
F932 F -0.02875(19) 0.13576(16) 0.05748(7) 0.0569(7) Uani 1 1 d .
F946 F 0.3444(2) 0.39127(17) 0.05927(6) 0.0628(8) Uani 1 1 d .
F935 F -0.45495(17) 0.30143(17) 0.06687(6) 0.0562(7) Uani 1 1 d .
F931 F -0.08121(19) 0.07088(16) 0.10164(6) 0.0569(7) Uani 1 1 d .
F923 F -0.0831(2) 0.12962(16) 0.26371(6) 0.0679(8) Uani 1 1 d .
F922 F -0.0502(2) 0.09709(17) 0.21306(6) 0.0678(8) Uani 1 1 d .
F941 F 0.37342(18) 0.45169(16) 0.20344(6) 0.0538(7) Uani 1 1 d .
F934 F -0.44287(17) 0.3728(2) 0.11421(6) 0.0664(8) Uani 1 1 d .
F926 F -0.2424(2) 0.51034(19) 0.25525(7) 0.0702(8) Uani 1 1 d .
F913 F -0.0740(2) 0.71318(18) 0.21941(8) 0.0783(9) Uani 1 1 d .
F925 F -0.3631(2) 0.4327(2) 0.23006(8) 0.0839(10) Uani 1 1 d .
C321 C 0.6053(3) 0.9643(3) 0.10185(10) 0.0334(10) Uani 1 1 d .
F945 F 0.1873(2) 0.3652(3) 0.04373(7) 0.1001(12) Uani 1 1 d .
C945 C 0.2290(3) 0.3610(2) 0.10251(10) 0.0336(10) Uani 1 1 d .
F924 F -0.2932(2) 0.3901(2) 0.27769(7) 0.0830(10) Uani 1 1 d .
C326 C 0.6928(3) 0.9623(3) 0.12588(10) 0.0361(10) Uani 1 1 d .
F912 F 0.0890(2) 0.71277(18) 0.21055(7) 0.0700(8) Uani 1 1 d .
C946 C 0.1244(3) 0.3767(2) 0.10865(10) 0.0330(10) Uani 1 1 d .
H94A H 0.0745 0.3808 0.0899 0.040 Uiso 1 1 calc R
C312 C 0.5912(3) 0.8980(2) 0.07338(10) 0.0339(10) Uani 1 1 d .
C941 C 0.0893(3) 0.3869(2) 0.14135(10) 0.0308(9) Uani 1 1 d .
C943 C 0.2734(3) 0.3704(2) 0.16182(10) 0.0324(10) Uani 1 1 d .
F911 F -0.0109(2) 0.81555(17) 0.18848(8) 0.0805(9) Uani 1 1 d .
C942 C 0.1670(3) 0.3845(2) 0.16752(10) 0.0329(10) Uani 1 1 d .
H94B H 0.1471 0.3926 0.1901 0.040 Uiso 1 1 calc R
C935 C -0.2854(3) 0.3259(3) 0.09234(10) 0.0380(11) Uani 1 1 d .
C311 C 0.5003(3) 0.8437(2) 0.06922(10) 0.0334(10) Uani 1 1 d .
C924 C -0.1561(3) 0.2928(3) 0.24191(10) 0.0385(11) Uani 1 1 d .
H92A H -0.1850 0.2663 0.2612 0.046 Uiso 1 1 calc R
F944 F 0.2869(3) 0.25943(19) 0.06231(7) 0.0903(11) Uani 1 1 d .
C925 C -0.1913(3) 0.3753(3) 0.23001(10) 0.0361(10) Uani 1 1 d .
C934 C -0.2541(3) 0.2433(3) 0.08005(10) 0.0418(11) Uani 1 1 d .
H93A H -0.3009 0.2078 0.0661 0.050 Uiso 1 1 calc R
C123 C 0.2177(3) 0.7146(3) 0.09582(10) 0.0432(11) Uani 1 1 d .
H12A H 0.1596 0.6734 0.0898 0.065 Uiso 1 1 calc R
H12B H 0.2441 0.7404 0.0751 0.065 Uiso 1 1 calc R
H12C H 0.1926 0.7630 0.1101 0.065 Uiso 1 1 calc R
C316 C 0.4794(3) 0.8041(2) 0.03705(10) 0.0348(10) Uani 1 1 d .
C938 C -0.3939(3) 0.3599(3) 0.08520(11) 0.0457(12) Uani 1 1 d .
C921 C -0.0720(3) 0.3723(3) 0.18368(10) 0.0350(10) Uani 1 1 d .
C948 C 0.2600(3) 0.3449(3) 0.06729(12) 0.0462(12) Uani 1 1 d .
C322 C 0.5443(3) 1.0451(3) 0.09943(10) 0.0338(10) Uani 1 1 d .
C324 C 0.6468(3) 1.1081(3) 0.14831(10) 0.0380(10) Uani 1 1 d .
F921 F 0.0657(2) 0.16314(18) 0.24557(9) 0.0889(10) Uani 1 1 d .
C936 C -0.2155(3) 0.3781(3) 0.11188(10) 0.0379(10) Uani 1 1 d .
H93B H -0.2386 0.4348 0.1197 0.045 Uiso 1 1 calc R
C931 C -0.1123(3) 0.3510(3) 0.12064(10) 0.0347(10) Uani 1 1 d .
C944 C 0.3035(3) 0.3571(2) 0.12928(11) 0.0364(10) Uani 1 1 d .
H94C H 0.3751 0.3453 0.1253 0.044 Uiso 1 1 calc R
C13 C 0.5439(3) 0.6842(3) 0.13788(10) 0.0354(10) Uani 1 1 d .
C933 C -0.1523(3) 0.2139(3) 0.08874(10) 0.0351(10) Uani 1 1 d .
C947 C 0.3519(3) 0.3694(3) 0.19101(11) 0.0424(11) Uani 1 1 d .
C927 C -0.0359(4) 0.1618(3) 0.23677(12) 0.0488(12) Uani 1 1 d .
C313 C 0.6648(3) 0.9011(3) 0.04841(11) 0.0450(11) Uani 1 1 d .
H31A H 0.7276 0.9349 0.0523 0.054 Uiso 1 1 calc R
C C 0.4306(3) 0.8402(3) 0.09974(10) 0.0321(10) Uani 1 1 d .
C333 C 0.2918(4) 0.6240(3) 0.00189(10) 0.0472(12) Uani 1 1 d .
H33A H 0.2943 0.5620 -0.0038 0.057 Uiso 1 1 calc R
C937 C -0.1129(3) 0.1267(3) 0.07634(12) 0.0477(12) Uani 1 1 d .
C922 C -0.0369(3) 0.2892(3) 0.19711(10) 0.0354(10) Uani 1 1 d .
H92B H 0.0178 0.2588 0.1864 0.042 Uiso 1 1 calc R
C332 C 0.3832(3) 0.6661(3) 0.01501(10) 0.0416(11) Uani 1 1 d .
C912 C -0.0266(3) 0.5764(3) 0.16920(11) 0.0394(11) Uani 1 1 d .
H91A H -0.0107 0.5529 0.1912 0.047 Uiso 1 1 calc R
C916 C -0.0679(3) 0.5565(3) 0.11069(11) 0.0448(12) Uani 1 1 d .
H91B H -0.0818 0.5189 0.0915 0.054 Uiso 1 1 calc R
C12 C 0.3065(3) 0.6632(3) 0.11515(10) 0.0364(10) Uani 1 1 d .
C122 C 0.3430(3) 0.5889(3) 0.09157(10) 0.0448(11) Uani 1 1 d .
H12D H 0.2815 0.5567 0.0817 0.067 Uiso 1 1 calc R
H12E H 0.3887 0.5468 0.1045 0.067 Uiso 1 1 calc R
H12F H 0.3820 0.6158 0.0734 0.067 Uiso 1 1 calc R
C913 C -0.0280(3) 0.6693(3) 0.16506(12) 0.0436(11) Uani 1 1 d .
C21 C 0.2907(3) 0.8508(2) 0.17083(10) 0.0366(10) Uani 1 1 d .
H21A H 0.2604 0.8459 0.1933 0.044 Uiso 1 1 calc R
H21B H 0.2349 0.8353 0.1533 0.044 Uiso 1 1 calc R
C327 C 0.4748(3) 1.0674(3) 0.06834(10) 0.0427(11) Uani 1 1 d .
H32A H 0.5187 1.0839 0.0497 0.064 Uiso 1 1 calc R
H32B H 0.4286 1.1179 0.0734 0.064 Uiso 1 1 calc R
H32C H 0.4319 1.0149 0.0618 0.064 Uiso 1 1 calc R
C917 C -0.0063(4) 0.7270(3) 0.19526(14) 0.0578(14) Uani 1 1 d .
C121 C 0.2605(3) 0.6188(3) 0.14635(10) 0.0438(11) Uani 1 1 d .
H12G H 0.2048 0.5766 0.1389 0.066 Uiso 1 1 calc R
H12H H 0.2312 0.6652 0.1607 0.066 Uiso 1 1 calc R
H12I H 0.3164 0.5863 0.1593 0.066 Uiso 1 1 calc R
B B -0.0351(3) 0.4082(3) 0.14738(12) 0.0341(12) Uani 1 1 d .
C339 C 0.2809(3) 0.9051(3) 0.02394(11) 0.0523(12) Uani 1 1 d .
H33B H 0.3391 0.9342 0.0130 0.078 Uiso 1 1 calc R
H33C H 0.2867 0.9179 0.0483 0.078 Uiso 1 1 calc R
H33D H 0.2138 0.9283 0.0142 0.078 Uiso 1 1 calc R
C923 C -0.0781(3) 0.2497(3) 0.22523(10) 0.0369(10) Uani 1 1 d .
C337 C 0.4844(3) 0.6113(3) 0.01785(11) 0.0491(12) Uani 1 1 d .
H33E H 0.4686 0.5501 0.0252 0.074 Uiso 1 1 calc R
H33F H 0.5342 0.6394 0.0345 0.074 Uiso 1 1 calc R
H33G H 0.5154 0.6092 -0.0043 0.074 Uiso 1 1 calc R
C334 C 0.1984(4) 0.6694(3) -0.00307(10) 0.0486(12) Uani 1 1 d .
C314 C 0.6474(4) 0.8556(3) 0.01832(11) 0.0467(12) Uani 1 1 d .
H31B H 0.6989 0.8554 0.0018 0.056 Uiso 1 1 calc R
C336 C 0.2859(3) 0.8041(3) 0.01835(10) 0.0408(11) Uani 1 1 d .
C329 C 0.7756(3) 0.8877(3) 0.12497(11) 0.0445(11) Uani 1 1 d .
H32D H 0.8028 0.8742 0.1481 0.067 Uiso 1 1 calc R
H32E H 0.8335 0.9076 0.1115 0.067 Uiso 1 1 calc R
H32F H 0.7434 0.8336 0.1148 0.067 Uiso 1 1 calc R
C928 C -0.2729(4) 0.4261(3) 0.24770(12) 0.0525(13) Uani 1 1 d .
C11 C 0.3827(3) 0.7848(3) 0.16886(10) 0.0362(10) Uani 1 1 d .
H11A H 0.3669 0.7317 0.1828 0.043 Uiso 1 1 calc R
H11B H 0.4460 0.8139 0.1797 0.043 Uiso 1 1 calc R
C222 C 0.2016(4) 0.9994(3) 0.10905(11) 0.0656(15) Uani 1 1 d .
H22A H 0.1408 1.0305 0.0983 0.098 Uiso 1 1 calc R
H22B H 0.1908 0.9343 0.1074 0.098 Uiso 1 1 calc R
H22C H 0.2652 1.0159 0.0976 0.098 Uiso 1 1 calc R
C133 C 0.6153(3) 0.7465(3) 0.15992(10) 0.0415(11) Uani 1 1 d .
H13A H 0.6884 0.7260 0.1595 0.062 Uiso 1 1 calc R
H13B H 0.5934 0.7453 0.1833 0.062 Uiso 1 1 calc R
H13C H 0.6098 0.8080 0.1511 0.062 Uiso 1 1 calc R
C911 C -0.0474(3) 0.5157(3) 0.14255(11) 0.0370(10) Uani 1 1 d .
C23 C 0.3738(3) 1.0091(3) 0.20819(10) 0.0404(11) Uani 1 1 d .
C328 C 0.6711(3) 1.1847(3) 0.17281(11) 0.0470(12) Uani 1 1 d .
H32G H 0.6746 1.1616 0.1961 0.071 Uiso 1 1 calc R
H32H H 0.6155 1.2301 0.1703 0.071 Uiso 1 1 calc R
H32I H 0.7388 1.2118 0.1679 0.071 Uiso 1 1 calc R
C932 C -0.0845(3) 0.2671(3) 0.10855(10) 0.0351(10) Uani 1 1 d .
H93C H -0.0156 0.2452 0.1142 0.042 Uiso 1 1 calc R
C323 C 0.5651(3) 1.1131(3) 0.12422(10) 0.0373(10) Uani 1 1 d .
H32J H 0.5204 1.1642 0.1241 0.045 Uiso 1 1 calc R
C331 C 0.3800(3) 0.7566(3) 0.02478(10) 0.0370(10) Uani 1 1 d .
C325 C 0.7101(3) 1.0318(3) 0.14885(10) 0.0369(10) Uani 1 1 d .
H32K H 0.7669 1.0272 0.1654 0.044 Uiso 1 1 calc R
C338 C 0.1010(4) 0.6226(3) -0.01821(12) 0.0659(15) Uani 1 1 d .
H33H H 0.0936 0.5638 -0.0074 0.099 Uiso 1 1 calc R
H33I H 0.1075 0.6143 -0.0426 0.099 Uiso 1 1 calc R
H33J H 0.0388 0.6593 -0.0145 0.099 Uiso 1 1 calc R
C915 C -0.0686(3) 0.6495(3) 0.10603(12) 0.0499(13) Uani 1 1 d .
C926 C -0.1506(3) 0.4135(3) 0.20150(10) 0.0351(10) Uani 1 1 d .
H92C H -0.1774 0.4699 0.1938 0.042 Uiso 1 1 calc R
C22 C 0.2143(3) 1.0264(3) 0.14615(11) 0.0435(11) Uani 1 1 d .
C315 C 0.5529(3) 0.8103(3) 0.01264(10) 0.0410(11) Uani 1 1 d .
H31C H 0.5381 0.7825 -0.0087 0.049 Uiso 1 1 calc R
C335 C 0.1964(4) 0.7604(3) 0.00494(10) 0.0478(12) Uani 1 1 d .
H33K H 0.1328 0.7933 0.0012 0.057 Uiso 1 1 calc R
C132 C 0.6000(3) 0.6589(3) 0.10592(10) 0.0447(11) Uani 1 1 d .
H13D H 0.6670 0.6293 0.1124 0.067 Uiso 1 1 calc R
H13E H 0.6135 0.7133 0.0929 0.067 Uiso 1 1 calc R
H13F H 0.5555 0.6178 0.0920 0.067 Uiso 1 1 calc R
C221 C 0.1133(3) 1.0031(3) 0.16325(12) 0.0653(15) Uani 1 1 d .
H22D H 0.0543 1.0363 0.1523 0.098 Uiso 1 1 calc R
H22E H 0.1209 1.0195 0.1873 0.098 Uiso 1 1 calc R
H22F H 0.0999 0.9384 0.1612 0.098 Uiso 1 1 calc R
C914 C -0.0485(3) 0.7063(3) 0.13321(13) 0.0536(13) Uani 1 1 d .
H91C H -0.0486 0.7697 0.1301 0.064 Uiso 1 1 calc R
C232 C 0.4523(4) 0.9409(3) 0.22492(12) 0.0691(15) Uani 1 1 d .
H23A H 0.4779 0.9634 0.2472 0.104 Uiso 1 1 calc R
H23B H 0.5118 0.9329 0.2105 0.104 Uiso 1 1 calc R
H23C H 0.4168 0.8831 0.2277 0.104 Uiso 1 1 calc R
C131 C 0.5278(3) 0.5981(3) 0.15869(10) 0.0445(11) Uani 1 1 d .
H13G H 0.5964 0.5737 0.1665 0.067 Uiso 1 1 calc R
H13H H 0.4897 0.5535 0.1445 0.067 Uiso 1 1 calc R
H13I H 0.4869 0.6124 0.1783 0.067 Uiso 1 1 calc R
C231 C 0.2838(3) 1.0188(3) 0.23198(11) 0.0572(13) Uani 1 1 d .
H23D H 0.3124 1.0354 0.2546 0.086 Uiso 1 1 calc R
H23E H 0.2462 0.9615 0.2332 0.086 Uiso 1 1 calc R
H23F H 0.2351 1.0656 0.2234 0.086 Uiso 1 1 calc R
C233 C 0.4319(4) 1.0984(3) 0.20606(12) 0.0726(16) Uani 1 1 d .
H23G H 0.4541 1.1187 0.2289 0.109 Uiso 1 1 calc R
H23H H 0.3851 1.1433 0.1951 0.109 Uiso 1 1 calc R
H23I H 0.4940 1.0905 0.1928 0.109 Uiso 1 1 calc R
C213 C 0.2308(4) 1.1291(3) 0.14800(14) 0.0755(17) Uani 1 1 d .
H21C H 0.1727 1.1593 0.1353 0.113 Uiso 1 1 calc R
H21D H 0.2974 1.1446 0.1382 0.113 Uiso 1 1 calc R
H21E H 0.2329 1.1485 0.1717 0.113 Uiso 1 1 calc R
H H 0.366(3) 0.846(2) 0.0950(9) 0.027(11) Uiso 1 1 d .
F914 F -0.0395(2) 0.6470(2) 0.04835(7) 0.0869(10) Uani 1 1 d .
F915 F -0.0560(3) 0.7731(3) 0.06948(9) 0.1279(14) Uani 1 1 d .
F916 F -0.1868(2) 0.6933(3) 0.06267(8) 0.1403(19) Uani 1 1 d .
C918 C -0.0915(5) 0.6840(4) 0.07163(14) 0.0684(16) Uani 1 1 d .

loop_
_atom_site_aniso_label
_atom_site_aniso_U_11
_atom_site_aniso_U_22
_atom_site_aniso_U_33
_atom_site_aniso_U_23
_atom_site_aniso_U_13
_atom_site_aniso_U_12
Ni 0.0381(3) 0.0281(3) 0.0348(3) 0.0000(2) 0.0023(2) 0.0008(2)
F943 0.0509(15) 0.0566(17) 0.0501(17) 0.0186(13) -0.0081(13) -0.0055(13)
P2 0.0392(6) 0.0306(6) 0.0378(7) 0.0015(5) 0.0030(5) 0.0041(5)
F936 0.0386(14) 0.0593(18) 0.0576(17) 0.0051(14) -0.0043(12) 0.0071(12)
P1 0.0393(6) 0.0267(6) 0.0334(6) 0.0019(5) 0.0009(5) -0.0003(5)
F933 0.0582(17) 0.0473(16) 0.0729(19) -0.0051(14) -0.0210(15) -0.0098(13)
F942 0.0355(15) 0.094(2) 0.0622(19) 0.0006(15) -0.0049(13) 0.0207(14)
F932 0.0565(17) 0.0497(16) 0.0657(19) -0.0090(13) 0.0149(14) -0.0047(13)
F946 0.0587(17) 0.0705(19) 0.0620(19) -0.0101(15) 0.0285(14) -0.0154(15)
F935 0.0356(14) 0.0681(18) 0.0631(18) -0.0002(14) -0.0120(13) -0.0048(13)
F931 0.0611(17) 0.0474(16) 0.0606(18) 0.0100(13) -0.0105(14) 0.0016(13)
F923 0.115(2) 0.0464(17) 0.0441(17) 0.0094(13) 0.0189(16) 0.0037(15)
F922 0.114(2) 0.0430(17) 0.0478(17) -0.0028(14) 0.0140(16) 0.0132(15)
F941 0.0566(16) 0.0422(16) 0.0600(17) 0.0023(13) -0.0195(13) -0.0109(13)
F934 0.0324(14) 0.124(3) 0.0436(17) -0.0040(16) 0.0057(12) 0.0066(15)
F926 0.0660(18) 0.0602(19) 0.087(2) -0.0265(16) 0.0279(16) -0.0040(15)
F913 0.091(2) 0.0597(19) 0.089(2) -0.0244(16) 0.0410(19) -0.0135(16)
F925 0.0412(17) 0.120(3) 0.091(2) -0.043(2) 0.0025(16) 0.0143(16)
C321 0.035(2) 0.032(2) 0.034(2) 0.002(2) 0.007(2) -0.0055(19)
F945 0.0471(17) 0.217(4) 0.0363(18) 0.000(2) 0.0053(14) 0.029(2)
C945 0.033(2) 0.027(2) 0.042(3) -0.0006(19) 0.009(2) -0.0016(18)
F924 0.098(2) 0.085(2) 0.071(2) 0.0034(18) 0.0514(19) 0.0112(18)
C326 0.035(2) 0.034(3) 0.040(3) 0.004(2) 0.006(2) -0.001(2)
F912 0.071(2) 0.0650(19) 0.074(2) -0.0141(16) -0.0003(16) 0.0062(15)
C946 0.034(2) 0.028(2) 0.037(3) 0.0014(19) -0.002(2) -0.0046(19)
C312 0.044(3) 0.028(2) 0.030(2) 0.0017(19) 0.004(2) 0.003(2)
C941 0.032(2) 0.025(2) 0.035(3) 0.0022(19) 0.001(2) -0.0026(18)
C943 0.030(2) 0.025(2) 0.042(3) 0.0024(19) 0.003(2) -0.0028(18)
F911 0.114(2) 0.0337(17) 0.094(2) 0.0021(15) 0.0078(19) -0.0028(16)
C942 0.038(2) 0.026(2) 0.035(3) -0.0002(19) 0.001(2) -0.0007(18)
C935 0.032(2) 0.054(3) 0.028(2) 0.005(2) 0.004(2) -0.005(2)
C311 0.043(3) 0.026(2) 0.031(2) 0.0061(19) 0.003(2) 0.005(2)
C924 0.041(3) 0.046(3) 0.029(2) -0.001(2) 0.004(2) -0.013(2)
F944 0.156(3) 0.0492(19) 0.071(2) -0.0171(16) 0.051(2) -0.0079(19)
C925 0.031(2) 0.041(3) 0.037(3) -0.009(2) 0.001(2) -0.003(2)
C934 0.039(3) 0.055(3) 0.031(3) 0.006(2) -0.003(2) -0.019(2)
C123 0.046(3) 0.040(3) 0.043(3) -0.001(2) 0.000(2) -0.010(2)
C316 0.049(3) 0.026(2) 0.029(2) 0.0046(19) 0.000(2) 0.004(2)
C938 0.032(3) 0.066(3) 0.039(3) 0.001(3) -0.004(2) -0.005(2)
C921 0.030(2) 0.037(3) 0.037(3) 0.000(2) -0.0029(19) -0.005(2)
C948 0.039(3) 0.046(3) 0.055(3) -0.005(2) 0.006(2) 0.001(2)
C322 0.039(2) 0.030(2) 0.032(2) 0.005(2) -0.0002(19) -0.007(2)
C324 0.032(2) 0.042(3) 0.040(3) 0.002(2) 0.002(2) -0.004(2)
F921 0.0580(19) 0.068(2) 0.138(3) 0.040(2) -0.0205(19) 0.0044(16)
C936 0.038(3) 0.044(3) 0.032(2) 0.004(2) 0.005(2) 0.000(2)
C931 0.027(2) 0.046(3) 0.031(2) 0.009(2) 0.0050(19) 0.000(2)
C944 0.026(2) 0.029(2) 0.055(3) 0.007(2) 0.005(2) 0.0001(18)
C13 0.041(2) 0.029(2) 0.036(3) 0.0031(19) 0.002(2) 0.0050(19)
C933 0.035(2) 0.039(3) 0.031(2) 0.006(2) 0.002(2) -0.007(2)
C947 0.034(3) 0.043(3) 0.050(3) 0.007(2) 0.000(2) 0.000(2)
C927 0.064(3) 0.046(3) 0.037(3) 0.003(2) 0.008(3) -0.001(3)
C313 0.052(3) 0.038(3) 0.046(3) 0.004(2) 0.007(2) -0.006(2)
C 0.034(3) 0.031(2) 0.031(3) 0.0008(19) -0.003(2) -0.001(2)
C333 0.069(3) 0.040(3) 0.033(3) -0.003(2) 0.007(2) -0.017(3)
C937 0.045(3) 0.048(3) 0.049(3) 0.004(2) -0.009(2) -0.011(2)
C922 0.029(2) 0.042(3) 0.035(3) -0.005(2) -0.0003(19) -0.001(2)
C332 0.057(3) 0.039(3) 0.029(3) 0.000(2) 0.006(2) -0.004(2)
C912 0.032(2) 0.041(3) 0.045(3) 0.009(2) 0.007(2) 0.001(2)
C916 0.029(2) 0.057(3) 0.049(3) 0.003(2) 0.012(2) 0.006(2)
C12 0.041(2) 0.032(2) 0.037(3) 0.001(2) 0.005(2) -0.006(2)
C122 0.059(3) 0.036(3) 0.039(3) -0.002(2) 0.000(2) -0.011(2)
C913 0.039(3) 0.042(3) 0.051(3) 0.005(2) 0.014(2) 0.003(2)
C21 0.043(3) 0.034(3) 0.033(3) 0.0024(19) 0.003(2) 0.002(2)
C327 0.055(3) 0.029(3) 0.043(3) 0.004(2) -0.004(2) -0.002(2)
C917 0.064(4) 0.038(3) 0.073(4) 0.004(3) 0.021(3) -0.001(3)
C121 0.051(3) 0.036(3) 0.045(3) 0.003(2) 0.006(2) -0.007(2)
B 0.029(3) 0.038(3) 0.035(3) -0.002(2) 0.001(2) 0.001(2)
C339 0.064(3) 0.051(3) 0.040(3) -0.003(2) -0.015(2) 0.007(2)
C923 0.045(3) 0.038(3) 0.028(2) -0.001(2) -0.002(2) -0.004(2)
C337 0.075(3) 0.035(3) 0.038(3) -0.003(2) 0.008(2) -0.009(2)
C334 0.058(3) 0.061(3) 0.026(3) -0.001(2) -0.001(2) -0.018(3)
C314 0.062(3) 0.045(3) 0.034(3) -0.004(2) 0.014(2) 0.001(2)
C336 0.057(3) 0.039(3) 0.027(2) 0.000(2) 0.000(2) -0.002(2)
C329 0.039(3) 0.041(3) 0.053(3) 0.003(2) 0.001(2) 0.001(2)
C928 0.047(3) 0.065(4) 0.047(3) -0.004(3) 0.014(3) -0.012(3)
C11 0.044(3) 0.032(2) 0.032(2) 0.0045(19) 0.004(2) -0.003(2)
C222 0.065(3) 0.082(4) 0.049(3) 0.005(3) -0.008(3) 0.026(3)
C133 0.042(3) 0.035(3) 0.047(3) 0.007(2) 0.001(2) 0.003(2)
C911 0.024(2) 0.047(3) 0.040(3) 0.005(2) 0.0047(19) 0.002(2)
C23 0.045(3) 0.036(3) 0.040(3) -0.005(2) 0.003(2) 0.004(2)
C328 0.047(3) 0.046(3) 0.047(3) -0.010(2) 0.000(2) -0.002(2)
C932 0.027(2) 0.044(3) 0.034(3) 0.009(2) 0.0007(19) -0.006(2)
C323 0.039(3) 0.034(3) 0.039(3) 0.005(2) 0.006(2) 0.002(2)
C331 0.052(3) 0.035(3) 0.024(2) 0.0004(19) 0.004(2) -0.008(2)
C325 0.035(2) 0.040(3) 0.035(3) 0.003(2) -0.0006(19) -0.001(2)
C338 0.071(3) 0.077(4) 0.050(3) -0.012(3) 0.001(3) -0.026(3)
C915 0.045(3) 0.052(3) 0.055(3) 0.022(3) 0.019(2) 0.018(2)
C926 0.029(2) 0.035(2) 0.041(3) -0.003(2) 0.000(2) -0.0045(19)
C22 0.044(3) 0.042(3) 0.045(3) 0.009(2) 0.005(2) 0.012(2)
C315 0.058(3) 0.032(3) 0.033(3) -0.006(2) 0.005(2) -0.006(2)
C335 0.056(3) 0.057(3) 0.030(3) 0.000(2) -0.001(2) -0.006(2)
C132 0.049(3) 0.038(3) 0.047(3) 0.002(2) 0.006(2) 0.007(2)
C221 0.043(3) 0.089(4) 0.064(4) 0.016(3) 0.006(3) 0.015(3)
C914 0.049(3) 0.040(3) 0.075(4) 0.010(3) 0.028(3) 0.013(2)
C232 0.071(4) 0.077(4) 0.056(3) -0.024(3) -0.016(3) 0.024(3)
C131 0.054(3) 0.039(3) 0.040(3) 0.008(2) -0.001(2) 0.007(2)
C231 0.063(3) 0.066(3) 0.044(3) -0.006(3) 0.010(2) 0.000(3)
C233 0.106(4) 0.060(4) 0.054(3) -0.018(3) 0.026(3) -0.033(3)
C213 0.084(4) 0.048(3) 0.095(5) 0.012(3) 0.004(3) 0.026(3)
F914 0.113(3) 0.103(3) 0.0476(19) 0.0145(17) 0.0303(18) 0.046(2)
F915 0.200(4) 0.094(3) 0.089(3) 0.037(2) 0.006(3) 0.006(3)
F916 0.0457(19) 0.306(6) 0.069(2) 0.085(3) 0.0024(17) 0.040(3)
C918 0.080(4) 0.061(4) 0.066(4) 0.025(3) 0.026(3) 0.022(3)

loop_
_atom_type_symbol
_atom_type_description
_atom_type_scat_dispersion_real
_atom_type_scat_dispersion_imag
_atom_type_scat_source
C C 0.0033 0.0016 'International Tables Vol C Tables 4.2.6.8 and 6.1.1.4'
H H 0.0000 0.0000 'International Tables Vol C Tables 4.2.6.8 and 6.1.1.4'
B B 0.0013 0.0007 'International Tables Vol C Tables 4.2.6.8 and 6.1.1.4'
F F 0.0171 0.0103 'International Tables Vol C Tables 4.2.6.8 and 6.1.1.4'
P P 0.1023 0.0942 'International Tables Vol C Tables 4.2.6.8 and 6.1.1.4'
Ni Ni 0.3393 1.1124 'International Tables Vol C Tables 4.2.6.8 and 6.1.1.4'

loop_
_geom_angle_atom_site_label_1
_geom_angle_atom_site_label_2
_geom_angle_atom_site_label_3
_geom_angle
C Ni C322 108.11(16)
C Ni C321 86.49(16)
C322 Ni C321 39.57(14)
C Ni P2 106.35(12)
C322 Ni P2 133.17(11)
C321 Ni P2 167.09(11)
C21 P2 C23 104.21(19)
C21 P2 C22 103.68(18)
C23 P2 C22 111.01(19)
C21 P2 Ni 104.34(13)
C23 P2 Ni 116.50(13)
C22 P2 Ni 115.32(14)
C P1 C11 108.60(18)
C P1 C13 113.52(19)
C11 P1 C13 101.90(18)
C P1 C12 116.24(19)
C11 P1 C12 103.21(18)
C13 P1 C12 111.73(18)
C326 C321 C322 117.6(4)
C326 C321 C312 122.9(3)
C322 C321 C312 117.4(3)
C326 C321 Ni 107.7(3)
C322 C321 Ni 68.6(2)
C312 C321 Ni 105.1(2)
C944 C945 C946 119.8(4)
C944 C945 C948 120.3(4)
C946 C945 C948 119.9(4)
C325 C326 C321 120.8(4)
C325 C326 C329 118.2(4)
C321 C326 C329 120.8(4)
C945 C946 C941 122.6(4)
C313 C312 C311 120.8(4)
C313 C312 C321 116.9(4)
C311 C312 C321 121.7(3)
C942 C941 C946 115.8(3)
C942 C941 B 123.1(3)
C946 C941 B 120.9(3)
C944 C943 C942 119.6(4)
C944 C943 C947 121.0(4)
C942 C943 C947 119.4(4)
C941 C942 C943 122.5(4)
C936 C935 C934 120.3(4)
C936 C935 C938 118.5(4)
C934 C935 C938 121.2(4)
C312 C311 C316 117.0(3)
C312 C311 C 115.6(3)
C316 C311 C 127.2(4)
C925 C924 C923 118.6(4)
C924 C925 C926 120.8(4)
C924 C925 C928 120.8(4)
C926 C925 C928 118.4(4)
C935 C934 C933 118.2(4)
C315 C316 C311 120.0(4)
C315 C316 C331 113.3(4)
C311 C316 C331 126.7(4)
F936 C938 F935 106.9(3)
F936 C938 F934 106.5(4)
F935 C938 F934 105.6(3)
F936 C938 C935 113.9(4)
F935 C938 C935 112.6(4)
F934 C938 C935 110.9(4)
C926 C921 C922 114.5(4)
C926 C921 B 123.6(4)
C922 C921 B 121.3(4)
F945 C948 F946 105.0(4)
F945 C948 F944 106.9(4)
F946 C948 F944 103.9(3)
F945 C948 C945 114.5(4)
F946 C948 C945 113.6(4)
F944 C948 C945 112.0(4)
C323 C322 C321 118.1(4)
C323 C322 C327 118.9(4)
C321 C322 C327 122.0(4)
C323 C322 Ni 98.9(3)
C321 C322 Ni 71.9(2)
C327 C322 Ni 108.8(3)
C323 C324 C325 118.0(4)
C323 C324 C328 121.5(4)
C325 C324 C328 120.4(4)
C935 C936 C931 122.8(4)
C932 C931 C936 115.3(4)
C932 C931 B 122.2(3)
C936 C931 B 122.0(4)
C943 C944 C945 119.7(4)
C132 C13 C133 109.2(3)
C132 C13 C131 108.5(3)
C133 C13 C131 106.9(3)
C132 C13 P1 111.8(3)
C133 C13 P1 108.2(3)
C131 C13 P1 112.1(3)
C932 C933 C934 120.2(4)
C932 C933 C937 118.5(4)
C934 C933 C937 121.3(4)
F942 C947 F941 106.5(3)
F942 C947 F943 105.5(3)
F941 C947 F943 104.9(3)
F942 C947 C943 113.1(4)
F941 C947 C943 113.0(3)
F943 C947 C943 113.2(3)
F921 C927 F923 105.8(4)
F921 C927 F922 106.6(4)
F923 C927 F922 104.4(4)
F921 C927 C923 113.7(4)
F923 C927 C923 113.0(4)
F922 C927 C923 112.6(4)
C314 C313 C312 120.9(4)
C311 C P1 125.5(3)
C311 C Ni 107.2(3)
P1 C Ni 109.0(2)
C334 C333 C332 122.0(4)
F931 C937 F932 105.0(3)
F931 C937 F933 105.6(3)
F932 C937 F933 106.0(4)
F931 C937 C933 112.8(4)
F932 C937 C933 112.9(3)
F933 C937 C933 113.8(4)
C923 C922 C921 123.3(4)
C333 C332 C331 119.8(4)
C333 C332 C337 118.1(4)
C331 C332 C337 122.1(4)
C913 C912 C911 123.4(4)
C915 C916 C911 122.9(4)
C123 C12 C122 107.2(3)
C123 C12 C121 108.1(3)
C122 C12 C121 108.5(3)
C123 C12 P1 109.0(3)
C122 C12 P1 111.6(3)
C121 C12 P1 112.2(3)
C914 C913 C912 120.2(4)
C914 C913 C917 121.2(4)
C912 C913 C917 118.7(4)
C11 C21 P2 110.4(3)
F913 C917 F912 104.9(4)
F913 C917 F911 105.7(4)
F912 C917 F911 105.9(4)
F913 C917 C913 112.8(4)
F912 C917 C913 113.1(4)
F911 C917 C913 113.7(4)
C911 B C921 113.4(3)
C911 B C931 112.8(3)
C921 B C931 102.0(3)
C911 B C941 105.1(3)
C921 B C941 113.2(3)
C931 B C941 110.7(3)
C924 C923 C922 120.0(4)
C924 C923 C927 121.5(4)
C922 C923 C927 118.4(4)
C333 C334 C335 118.2(4)
C333 C334 C338 120.8(4)
C335 C334 C338 120.9(5)
C313 C314 C315 118.4(4)
C335 C336 C331 120.4(4)
C335 C336 C339 118.6(4)
C331 C336 C339 120.9(4)
F925 C928 F924 107.1(4)
F925 C928 F926 106.4(4)
F924 C928 F926 104.1(4)
F925 C928 C925 113.6(4)
F924 C928 C925 112.8(4)
F926 C928 C925 112.2(4)
C21 C11 P1 118.7(3)
C912 C911 C916 114.4(4)
C912 C911 B 122.4(4)
C916 C911 B 122.9(4)
C233 C23 C231 109.6(4)
C233 C23 C232 107.0(4)
C231 C23 C232 106.6(4)
C233 C23 P2 109.7(3)
C231 C23 P2 115.9(3)
C232 C23 P2 107.7(3)
C933 C932 C931 123.2(4)
C324 C323 C322 123.0(4)
C332 C331 C336 118.2(4)
C332 C331 C316 120.2(4)
C336 C331 C316 121.0(4)
C326 C325 C324 121.9(4)
C914 C915 C916 120.4(4)
C914 C915 C918 121.7(5)
C916 C915 C918 117.9(5)
C925 C926 C921 122.7(4)
C222 C22 C221 108.7(4)
C222 C22 C213 108.3(4)
C221 C22 C213 108.7(4)
C222 C22 P2 106.4(3)
C221 C22 P2 114.8(3)
C213 C22 P2 109.7(3)
C316 C315 C314 122.2(4)
C336 C335 C334 121.2(4)
C915 C914 C913 118.7(4)
F916 C918 F914 111.9(5)
F916 C918 F915 100.8(4)
F914 C918 F915 100.4(4)
F916 C918 C915 116.1(4)
F914 C918 C915 115.5(4)
F915 C918 C915 109.8(5)

loop_
_geom_bond_atom_site_label_1
_geom_bond_atom_site_label_2
_geom_bond_distance
Ni C 2.077(4)
Ni C322 2.092(4)
Ni C321 2.136(4)
Ni P2 2.2275(12)
F943 C947 1.345(4)
P2 C21 1.849(4)
P2 C23 1.884(4)
P2 C22 1.884(4)
F936 C938 1.327(5)
P1 C 1.811(4)
P1 C11 1.823(4)
P1 C13 1.872(4)
P1 C12 1.895(4)
F933 C937 1.347(5)
F942 C947 1.339(4)
F932 C937 1.346(5)
F946 C948 1.331(5)
F935 C938 1.349(5)
F931 C937 1.345(5)
F923 C927 1.340(5)
F922 C927 1.349(5)
F941 C947 1.341(5)
F934 C938 1.349(5)
F926 C928 1.341(5)
F913 C917 1.337(5)
F925 C928 1.313(5)
C321 C326 1.424(5)
C321 C322 1.432(5)
C321 C312 1.499(5)
F945 C948 1.310(5)
C945 C944 1.381(5)
C945 C946 1.387(5)
C945 C948 1.488(6)
F924 C928 1.339(5)
C326 C325 1.386(5)
C326 C329 1.532(5)
F912 C917 1.341(5)
C946 C941 1.399(5)
C312 C313 1.400(5)
C312 C311 1.413(5)
C941 C942 1.390(5)
C941 B 1.646(5)
C943 C944 1.377(5)
C943 C942 1.401(5)
C943 C947 1.483(6)
F911 C917 1.345(5)
C935 C936 1.383(5)
C935 C934 1.389(5)
C935 C938 1.483(5)
C311 C316 1.414(5)
C311 C 1.538(5)
C924 C925 1.380(5)
C924 C923 1.381(5)
F944 C948 1.335(5)
C925 C926 1.388(5)
C925 C928 1.490(6)
C934 C933 1.392(5)
C123 C12 1.533(5)
C316 C315 1.384(5)
C316 C331 1.506(5)
C921 C926 1.397(5)
C921 C922 1.408(5)
C921 B 1.625(6)
C322 C323 1.423(5)
C322 C327 1.510(5)
C324 C323 1.371(5)
C324 C325 1.392(5)
C324 C328 1.515(5)
F921 C927 1.320(5)
C936 C931 1.399(5)
C931 C932 1.390(5)
C931 B 1.640(6)
C13 C132 1.533(5)
C13 C133 1.535(5)
C13 C131 1.542(5)
C933 C932 1.381(5)
C933 C937 1.484(6)
C927 C923 1.476(6)
C313 C314 1.375(6)
C333 C334 1.372(6)
C333 C332 1.395(6)
C922 C923 1.387(5)
C332 C331 1.401(5)
C332 C337 1.523(6)
C912 C913 1.392(5)
C912 C911 1.401(5)
C916 C915 1.396(6)
C916 C911 1.409(6)
C12 C122 1.535(5)
C12 C121 1.543(5)
C913 C914 1.386(6)
C913 C917 1.485(6)
C21 C11 1.533(5)
B C911 1.618(6)
C339 C336 1.520(5)
C334 C335 1.391(6)
C334 C338 1.516(6)
C314 C315 1.386(5)
C336 C335 1.389(6)
C336 C331 1.402(6)
C222 C22 1.521(6)
C23 C233 1.524(6)
C23 C231 1.529(5)
C23 C232 1.546(6)
C915 C914 1.380(6)
C915 C918 1.468(7)
C22 C221 1.525(5)
C22 C213 1.544(6)
F914 C918 1.287(5)
F915 C918 1.405(6)
F916 C918 1.252(6)
